data_7022919
loop_
_publ_author_name
'Han, Hong-Ling'
'Liu, Yan'
'Liu, Jing-Yu'
'Nomura, Kotohiro'
'Li, Yue-Sheng'

_publ_section_title
;
 Synthesis of binuclear phenoxyimino organoaluminum complexes and their
 use as the catalyst precursors for efficient ring-opening polymerisation
 of \e-caprolactone.
;
_journal_issue 34
_journal_name_full 'Dalton transactions (Cambridge, England : 2003)'
_journal_page_first 12346
_journal_page_last 12353
_journal_paper_doi 10.1039/c3dt50264c
_journal_volume 42
_journal_year 2013
_chemical_formula_sum 'C43 H56 Al2 Cl2 N2 O2'
_chemical_formula_weight 757.76
_chemical_name_systematic
;
?
;
_space_group_IT_number 60
_symmetry_cell_setting orthorhombic
_symmetry_space_group_name_Hall '-P 2n 2ab'
_symmetry_space_group_name_H-M 'P b c n'
_atom_sites_solution_hydrogens geom
_atom_sites_solution_primary direct
_atom_sites_solution_secondary difmap
_audit_creation_method SHELXL-97
_cell_angle_alpha 90.00
_cell_angle_beta 90.00
_cell_angle_gamma 90.00
_cell_formula_units_Z 4
_cell_length_a 16.7382(6)
_cell_length_b 17.1151(6)
_cell_length_c 15.2211(5)
_cell_measurement_temperature 185(2)
_cell_volume 4360.5(3)
_computing_structure_refinement 'SHELXL-97 (Sheldrick, 1997)'
_computing_structure_solution 'SHELXS-97 (Sheldrick, 1990)'
_diffrn_ambient_temperature 185(2)
_diffrn_measured_fraction_theta_full 1.000
_diffrn_measured_fraction_theta_max 1.000
_diffrn_radiation_monochromator graphite
_diffrn_radiation_source 'fine-focus sealed tube'
_diffrn_radiation_type MoK\a
_diffrn_radiation_wavelength 0.71073
_diffrn_reflns_av_R_equivalents 0.0332
_diffrn_reflns_av_sigmaI/netI 0.0236
_diffrn_reflns_limit_h_max 20
_diffrn_reflns_limit_h_min -16
_diffrn_reflns_limit_k_max 17
_diffrn_reflns_limit_k_min -21
_diffrn_reflns_limit_l_max 18
_diffrn_reflns_limit_l_min -18
_diffrn_reflns_number 22905
_diffrn_reflns_theta_full 26.07
_diffrn_reflns_theta_max 26.07
_diffrn_reflns_theta_min 1.70
_exptl_absorpt_coefficient_mu 0.225
_exptl_absorpt_correction_T_max 0.9398
_exptl_absorpt_correction_T_min 0.9116
_exptl_absorpt_correction_type multi-scan
_exptl_crystal_density_diffrn 1.154
_exptl_crystal_density_method 'not measured'
_exptl_crystal_F_000 1616
_exptl_crystal_size_max 0.42
_exptl_crystal_size_mid 0.36
_exptl_crystal_size_min 0.28
_refine_diff_density_max 0.818
_refine_diff_density_min -0.713
_refine_diff_density_rms 0.045
_refine_ls_extinction_method none
_refine_ls_goodness_of_fit_ref 1.052
_refine_ls_hydrogen_treatment constr
_refine_ls_matrix_type full
_refine_ls_number_parameters 237
_refine_ls_number_reflns 4319
_refine_ls_number_restraints 0
_refine_ls_restrained_S_all 1.052
_refine_ls_R_factor_all 0.0611
_refine_ls_R_factor_gt 0.0479
_refine_ls_shift/su_max 0.000
_refine_ls_shift/su_mean 0.000
_refine_ls_structure_factor_coef Fsqd
_refine_ls_weighting_details 'calc w=1/[\s^2^(Fo^2^)+(0.0610P)^2^+2.6780P] where P=(Fo^2^+2Fc^2^)/3'
_refine_ls_weighting_scheme calc
_refine_ls_wR_factor_gt 0.1229
_refine_ls_wR_factor_ref 0.1339
_reflns_number_gt 3425
_reflns_number_total 4319
_reflns_threshold_expression >2sigma(I)
_cod_data_source_file c3dt50264c.txt
_cod_data_source_block hhl
_cod_original_sg_symbol_H-M Pbcn
_cod_database_code 7022919

loop_
_symmetry_equiv_pos_as_xyz
'x, y, z'
'-x+1/2, -y+1/2, z+1/2'
'-x, y, -z+1/2'
'x+1/2, -y+1/2, -z'
'-x, -y, -z'
'x-1/2, y-1/2, -z-1/2'
'x, -y, z-1/2'
'-x-1/2, y-1/2, z'

loop_
_atom_site_label
_atom_site_type_symbol
_atom_site_fract_x
_atom_site_fract_y
_atom_site_fract_z
_atom_site_U_iso_or_equiv
_atom_site_adp_type
_atom_site_occupancy
_atom_site_symmetry_multiplicity
_atom_site_calc_flag
_atom_site_refinement_flags
Al1 Al 0.17053(3) 0.28268(3) 0.57553(4) 0.02838(16) Uani 1 1 d .
O1 O 0.09730(7) 0.25457(8) 0.65430(8) 0.0309(3) Uani 1 1 d .
N1 N 0.25990(9) 0.28200(9) 0.66024(10) 0.0284(3) Uani 1 1 d .
C9 C 0.25308(11) 0.24835(11) 0.73582(12) 0.0293(4) Uani 1 1 d .
H9 H 0.2996 0.2471 0.7716 0.035 Uiso 1 1 calc R
C3 C 0.10674(11) 0.21737(10) 0.72989(12) 0.0258(4) Uani 1 1 d .
C8 C 0.18224(11) 0.21253(10) 0.77150(12) 0.0267(4) Uani 1 1 d .
C4 C 0.03998(10) 0.18309(10) 0.77145(12) 0.0268(4) Uani 1 1 d .
C7 C 0.19010(12) 0.17307(11) 0.85181(13) 0.0319(4) Uani 1 1 d .
H7 H 0.2412 0.1693 0.8787 0.038 Uiso 1 1 calc R
C5 C 0.05051(11) 0.14596(11) 0.85176(13) 0.0313(4) Uani 1 1 d .
H5 H 0.0053 0.1239 0.8802 0.038 Uiso 1 1 calc R
C10 C 0.33790(11) 0.31512(12) 0.63938(13) 0.0325(4) Uani 1 1 d .
C11 C 0.39680(11) 0.26698(13) 0.60324(14) 0.0375(5) Uani 1 1 d .
C6 C 0.12488(12) 0.13983(12) 0.89206(13) 0.0344(4) Uani 1 1 d .
H6 H 0.1305 0.1131 0.9464 0.041 Uiso 1 1 calc R
C2 C 0.18713(12) 0.19951(13) 0.48911(14) 0.0385(5) Uani 1 1 d .
H2A H 0.1757 0.1488 0.5162 0.058 Uiso 1 1 calc R
H2B H 0.2427 0.2005 0.4688 0.058 Uiso 1 1 calc R
H2C H 0.1513 0.2076 0.4390 0.058 Uiso 1 1 calc R
C12 C 0.47088(13) 0.30086(16) 0.58537(17) 0.0504(6) Uani 1 1 d .
H12 H 0.5123 0.2697 0.5610 0.060 Uiso 1 1 calc R
C15 C 0.35045(13) 0.39445(13) 0.65684(14) 0.0396(5) Uani 1 1 d .
C16 C 0.28686(14) 0.44502(12) 0.69976(16) 0.0435(5) Uani 1 1 d .
H16 H 0.2341 0.4188 0.6907 0.052 Uiso 1 1 calc R
C1 C 0.15178(13) 0.38760(13) 0.52893(15) 0.0420(5) Uani 1 1 d .
H1A H 0.1166 0.3843 0.4776 0.063 Uiso 1 1 calc R
H1B H 0.2028 0.4111 0.5117 0.063 Uiso 1 1 calc R
H1C H 0.1265 0.4200 0.5742 0.063 Uiso 1 1 calc R
C19 C 0.38453(12) 0.18063(13) 0.58576(15) 0.0416(5) Uani 1 1 d .
H19 H 0.3261 0.1695 0.5916 0.050 Uiso 1 1 calc R
C14 C 0.42595(15) 0.42471(16) 0.63764(17) 0.0539(6) Uani 1 1 d .
H14 H 0.4368 0.4782 0.6491 0.065 Uiso 1 1 calc R
C20 C 0.41010(15) 0.15636(16) 0.49297(17) 0.0537(6) Uani 1 1 d .
H20A H 0.3813 0.1880 0.4496 0.081 Uiso 1 1 calc R
H20B H 0.3976 0.1010 0.4838 0.081 Uiso 1 1 calc R
H20C H 0.4677 0.1646 0.4862 0.081 Uiso 1 1 calc R
C13 C 0.48491(14) 0.37829(18) 0.60239(19) 0.0603(7) Uani 1 1 d .
H13 H 0.5358 0.4001 0.5897 0.072 Uiso 1 1 calc R
C21 C 0.42820(17) 0.13116(18) 0.6537(2) 0.0658(8) Uani 1 1 d .
H21A H 0.4853 0.1436 0.6524 0.099 Uiso 1 1 calc R
H21B H 0.4206 0.0757 0.6402 0.099 Uiso 1 1 calc R
H21C H 0.4068 0.1424 0.7123 0.099 Uiso 1 1 calc R
C17 C 0.30122(18) 0.45071(16) 0.79891(17) 0.0588(7) Uani 1 1 d .
H17A H 0.3011 0.3982 0.8245 0.088 Uiso 1 1 calc R
H17B H 0.2587 0.4820 0.8259 0.088 Uiso 1 1 calc R
H17C H 0.3530 0.4756 0.8098 0.088 Uiso 1 1 calc R
C18 C 0.28165(18) 0.52635(15) 0.6594(2) 0.0645(8) Uani 1 1 d .
H18A H 0.3305 0.5556 0.6731 0.097 Uiso 1 1 calc R
H18B H 0.2354 0.5539 0.6838 0.097 Uiso 1 1 calc R
H18C H 0.2758 0.5219 0.5956 0.097 Uiso 1 1 calc R
Cl1 Cl 0.07854(6) 0.45081(7) 0.78754(7) 0.1013(4) Uani 1 1 d .
C22 C 0.0000 0.3963(3) 0.7500 0.0959(19) Uani 1 2 d S
H22A H 0.0190 0.3621 0.7018 0.115 Uiso 0.50 1 calc PR
H22B H -0.0190 0.3621 0.7982 0.115 Uiso 0.50 1 calc PR

loop_
_atom_site_aniso_label
_atom_site_aniso_U_11
_atom_site_aniso_U_22
_atom_site_aniso_U_33
_atom_site_aniso_U_23
_atom_site_aniso_U_13
_atom_site_aniso_U_12
Al1 0.0223(3) 0.0346(3) 0.0282(3) 0.0032(2) 0.0003(2) -0.0030(2)
O1 0.0234(7) 0.0393(8) 0.0301(7) 0.0068(6) -0.0001(5) -0.0014(5)
N1 0.0214(7) 0.0318(8) 0.0320(8) -0.0014(7) 0.0001(6) -0.0033(6)
C9 0.0247(9) 0.0319(9) 0.0314(10) -0.0042(8) -0.0025(8) 0.0011(8)
C3 0.0265(9) 0.0247(9) 0.0262(9) -0.0025(7) 0.0024(7) 0.0017(7)
C8 0.0254(9) 0.0266(9) 0.0281(9) -0.0032(7) 0.0014(7) 0.0010(7)
C4 0.0255(9) 0.0261(9) 0.0289(9) -0.0037(7) 0.0041(7) 0.0014(7)
C7 0.0301(10) 0.0347(10) 0.0308(10) -0.0015(8) -0.0029(8) 0.0028(8)
C5 0.0297(10) 0.0312(10) 0.0331(10) 0.0000(8) 0.0062(8) -0.0009(8)
C10 0.0229(9) 0.0421(11) 0.0325(10) 0.0034(9) -0.0035(8) -0.0069(8)
C11 0.0232(10) 0.0530(13) 0.0363(11) 0.0039(10) -0.0021(8) -0.0021(9)
C6 0.0367(11) 0.0381(11) 0.0286(10) 0.0038(8) 0.0001(8) 0.0019(9)
C2 0.0305(10) 0.0478(13) 0.0372(11) -0.0037(9) -0.0008(9) -0.0014(9)
C12 0.0252(11) 0.0698(16) 0.0561(15) -0.0026(12) 0.0025(10) -0.0071(10)
C15 0.0350(11) 0.0437(12) 0.0401(11) 0.0013(10) -0.0055(9) -0.0107(9)
C16 0.0448(12) 0.0331(11) 0.0526(14) -0.0035(10) -0.0075(10) -0.0061(9)
C1 0.0370(11) 0.0440(12) 0.0449(12) 0.0093(10) -0.0022(9) -0.0034(9)
C19 0.0269(10) 0.0475(12) 0.0504(13) 0.0044(10) 0.0007(9) 0.0059(9)
C14 0.0452(14) 0.0541(14) 0.0623(16) -0.0033(12) -0.0045(12) -0.0241(12)
C20 0.0459(13) 0.0601(16) 0.0551(15) -0.0076(12) 0.0076(11) 0.0097(12)
C13 0.0315(12) 0.084(2) 0.0658(17) -0.0021(15) 0.0043(11) -0.0222(13)
C21 0.0612(17) 0.0689(18) 0.0674(18) 0.0143(15) -0.0086(14) 0.0171(14)
C17 0.0702(17) 0.0522(15) 0.0540(15) -0.0087(12) -0.0060(13) 0.0003(13)
C18 0.0761(19) 0.0400(14) 0.0774(19) 0.0021(13) -0.0149(15) -0.0072(13)
Cl1 0.0816(6) 0.1162(8) 0.1061(7) 0.0492(6) -0.0054(5) -0.0119(5)
C22 0.087(3) 0.051(2) 0.150(5) 0.000 0.066(3) 0.000

loop_
_atom_type_symbol
_atom_type_description
_atom_type_scat_dispersion_real
_atom_type_scat_dispersion_imag
_atom_type_scat_source
C C 0.0033 0.0016 'International Tables Vol C Tables 4.2.6.8 and 6.1.1.4'
H H 0.0000 0.0000 'International Tables Vol C Tables 4.2.6.8 and 6.1.1.4'
N N 0.0061 0.0033 'International Tables Vol C Tables 4.2.6.8 and 6.1.1.4'
O O 0.0106 0.0060 'International Tables Vol C Tables 4.2.6.8 and 6.1.1.4'
Al Al 0.0645 0.0514 'International Tables Vol C Tables 4.2.6.8 and 6.1.1.4'
Cl Cl 0.1484 0.1585 'International Tables Vol C Tables 4.2.6.8 and 6.1.1.4'

loop_
_geom_angle_atom_site_label_1
_geom_angle_atom_site_label_2
_geom_angle_atom_site_label_3
_geom_angle
_geom_angle_site_symmetry_1
_geom_angle_site_symmetry_3
O1 Al1 C1 112.44(8) . .
O1 Al1 C2 110.70(8) . .
C1 Al1 C2 116.53(10) . .
O1 Al1 N1 94.60(7) . .
C1 Al1 N1 111.33(8) . .
C2 Al1 N1 109.08(8) . .
C3 O1 Al1 129.25(11) . .
C9 N1 C10 116.51(16) . .
C9 N1 Al1 121.14(13) . .
C10 N1 Al1 122.25(12) . .
N1 C9 C8 126.73(17) . .
N1 C9 H9 116.6 . .
C8 C9 H9 116.6 . .
O1 C3 C4 119.65(16) . .
O1 C3 C8 121.54(16) . .
C4 C3 C8 118.80(17) . .
C7 C8 C3 120.11(17) . .
C7 C8 C9 117.13(17) . .
C3 C8 C9 122.75(17) . .
C5 C4 C3 118.96(17) . .
C5 C4 C4 120.00(18) . 3_556
C3 C4 C4 120.98(19) . 3_556
C6 C7 C8 120.86(18) . .
C6 C7 H7 119.6 . .
C8 C7 H7 119.6 . .
C4 C5 C6 122.40(18) . .
C4 C5 H5 118.8 . .
C6 C5 H5 118.8 . .
C11 C10 C15 122.74(19) . .
C11 C10 N1 119.21(18) . .
C15 C10 N1 118.05(18) . .
C12 C11 C10 117.3(2) . .
C12 C11 C19 119.4(2) . .
C10 C11 C19 123.25(18) . .
C7 C6 C5 118.86(18) . .
C7 C6 H6 120.6 . .
C5 C6 H6 120.6 . .
Al1 C2 H2A 109.5 . .
Al1 C2 H2B 109.5 . .
H2A C2 H2B 109.5 . .
Al1 C2 H2C 109.5 . .
H2A C2 H2C 109.5 . .
H2B C2 H2C 109.5 . .
C13 C12 C11 121.1(2) . .
C13 C12 H12 119.4 . .
C11 C12 H12 119.4 . .
C14 C15 C10 117.1(2) . .
C14 C15 C16 120.8(2) . .
C10 C15 C16 121.94(19) . .
C15 C16 C18 112.8(2) . .
C15 C16 C17 110.5(2) . .
C18 C16 C17 110.3(2) . .
C15 C16 H16 107.7 . .
C18 C16 H16 107.7 . .
C17 C16 H16 107.7 . .
Al1 C1 H1A 109.5 . .
Al1 C1 H1B 109.5 . .
H1A C1 H1B 109.5 . .
Al1 C1 H1C 109.5 . .
H1A C1 H1C 109.5 . .
H1B C1 H1C 109.5 . .
C11 C19 C21 110.9(2) . .
C11 C19 C20 112.8(2) . .
C21 C19 C20 109.9(2) . .
C11 C19 H19 107.6 . .
C21 C19 H19 107.6 . .
C20 C19 H19 107.6 . .
C13 C14 C15 121.1(2) . .
C13 C14 H14 119.4 . .
C15 C14 H14 119.4 . .
C19 C20 H20A 109.5 . .
C19 C20 H20B 109.5 . .
H20A C20 H20B 109.5 . .
C19 C20 H20C 109.5 . .
H20A C20 H20C 109.5 . .
H20B C20 H20C 109.5 . .
C12 C13 C14 120.6(2) . .
C12 C13 H13 119.7 . .
C14 C13 H13 119.7 . .
C19 C21 H21A 109.5 . .
C19 C21 H21B 109.5 . .
H21A C21 H21B 109.5 . .
C19 C21 H21C 109.5 . .
H21A C21 H21C 109.5 . .
H21B C21 H21C 109.5 . .
C16 C17 H17A 109.5 . .
C16 C17 H17B 109.5 . .
H17A C17 H17B 109.5 . .
C16 C17 H17C 109.5 . .
H17A C17 H17C 109.5 . .
H17B C17 H17C 109.5 . .
C16 C18 H18A 109.5 . .
C16 C18 H18B 109.5 . .
H18A C18 H18B 109.5 . .
C16 C18 H18C 109.5 . .
H18A C18 H18C 109.5 . .
H18B C18 H18C 109.5 . .
Cl1 C22 Cl1 113.9(3) 3_556 .
Cl1 C22 H22A 108.8 3_556 .
Cl1 C22 H22A 108.8 . .
Cl1 C22 H22B 108.8 3_556 .
Cl1 C22 H22B 108.8 . .
H22A C22 H22B 107.7 . .

loop_
_geom_bond_atom_site_label_1
_geom_bond_atom_site_label_2
_geom_bond_distance
_geom_bond_site_symmetry_2
Al1 O1 1.7809(13) .
Al1 C1 1.956(2) .
Al1 C2 1.958(2) .
Al1 N1 1.9750(16) .
O1 C3 1.324(2) .
N1 C9 1.292(2) .
N1 C10 1.458(2) .
C9 C8 1.441(3) .
C9 H9 0.9500 .
C3 C4 1.412(3) .
C3 C8 1.416(2) .
C8 C7 1.403(3) .
C4 C5 1.389(3) .
C4 C4 1.489(4) 3_556
C7 C6 1.375(3) .
C7 H7 0.9500 .
C5 C6 1.392(3) .
C5 H5 0.9500 .
C10 C11 1.398(3) .
C10 C15 1.399(3) .
C11 C12 1.396(3) .
C11 C19 1.516(3) .
C6 H6 0.9500 .
C2 H2A 0.9800 .
C2 H2B 0.9800 .
C2 H2C 0.9800 .
C12 C13 1.371(4) .
C12 H12 0.9500 .
C15 C14 1.397(3) .
C15 C16 1.519(3) .
C16 C18 1.524(3) .
C16 C17 1.531(3) .
C16 H16 1.0000 .
C1 H1A 0.9800 .
C1 H1B 0.9800 .
C1 H1C 0.9800 .
C19 C21 1.524(3) .
C19 C20 1.533(3) .
C19 H19 1.0000 .
C14 C13 1.376(4) .
C14 H14 0.9500 .
C20 H20A 0.9800 .
C20 H20B 0.9800 .
C20 H20C 0.9800 .
C13 H13 0.9500 .
C21 H21A 0.9800 .
C21 H21B 0.9800 .
C21 H21C 0.9800 .
C17 H17A 0.9800 .
C17 H17B 0.9800 .
C17 H17C 0.9800 .
C18 H18A 0.9800 .
C18 H18B 0.9800 .
C18 H18C 0.9800 .
Cl1 C22 1.710(3) .
C22 Cl1 1.710(3) 3_556
C22 H22A 0.9900 .
C22 H22B 0.9900 .
